data_7116646
loop_
_publ_author_name
'H.Q. Nimal Gunaratne'
'Peter Nockemann'
'Kenneth R. Seddon'

_publ_section_title
;
 Pro-fragrant ionic liquids with stable hemiacetal motifs: water-triggered
 release of fragrances
;
_journal_name_full Chem.Commun.
_journal_page_first 4455
_journal_paper_doi 10.1039/C5cc00099H
_journal_volume 51
_journal_year 2015
_chemical_formula_moiety 'I, C15 H18 N O2'
_chemical_formula_sum 'C15 H18 I N O2'
_chemical_formula_weight 371.20
_chemical_name_systematic
;
 ? 
;
_space_group_crystal_system monoclinic
_space_group_IT_number 14
_space_group_name_Hall '-P 2yn'
_space_group_name_H-M_alt 'P 1 21/n 1'
_symmetry_space_group_name_Hall '-P 2yn'
_symmetry_space_group_name_H-M 'P 1 21/n 1'
_atom_sites_solution_hydrogens geom
_atom_sites_solution_primary direct
_atom_sites_solution_secondary difmap
_audit_creation_date 2015-01-08
_audit_creation_method
;
Olex2 1.2
(compiled 2014.11.25 svn.r3098 for OlexSys, GUI svn.r4951)
;
_audit_update_record
;
2015-01-08 deposited with the CCDC.
2015-02-04 downloaded from the CCDC.
;
_cell_angle_alpha 90.00
_cell_angle_beta 92.996(7)
_cell_angle_gamma 90.00
_cell_formula_units_Z 4
_cell_length_a 9.3649(2)
_cell_length_b 15.0028(4)
_cell_length_c 11.1821(7)
_cell_measurement_temperature 100(2)
_cell_volume 1568.93(11)
_computing_molecular_graphics 'Olex2 (Dolomanov et al., 2009)'
_computing_publication_material 'Olex2 (Dolomanov et al., 2009)'
_computing_structure_refinement 'ShelXL (Sheldrick, 2008)'
_computing_structure_solution 'ShelXS (Sheldrick, 2008)'
_diffrn_ambient_temperature 100.15
_diffrn_measured_fraction_theta_full 0.997
_diffrn_measured_fraction_theta_max 0.997
_diffrn_radiation_monochromator graphite
_diffrn_radiation_type MoK\a
_diffrn_radiation_wavelength 0.71075
_diffrn_reflns_av_R_equivalents 0.0152
_diffrn_reflns_av_unetI/netI 0.0110
_diffrn_reflns_limit_h_max 12
_diffrn_reflns_limit_h_min -12
_diffrn_reflns_limit_k_max 19
_diffrn_reflns_limit_k_min -17
_diffrn_reflns_limit_l_max 14
_diffrn_reflns_limit_l_min -14
_diffrn_reflns_number 17143
_diffrn_reflns_theta_full 27.45
_diffrn_reflns_theta_max 27.45
_diffrn_reflns_theta_min 3.08
_diffrn_source 'fine-focus sealed tube'
_diffrn_source_current 55.0
_diffrn_source_power 2.475
_diffrn_source_voltage 45.0
_exptl_absorpt_coefficient_mu 2.039
_exptl_absorpt_correction_T_max 0.941
_exptl_absorpt_correction_T_min 0.864
_exptl_absorpt_correction_type multi-scan
_exptl_crystal_colour 'clear colourless'
_exptl_crystal_colour_lustre clear
_exptl_crystal_colour_primary colourless
_exptl_crystal_density_diffrn 1.572
_exptl_crystal_density_method 'not measured'
_exptl_crystal_description needle
_exptl_crystal_F_000 736
_exptl_crystal_size_max 0.13
_exptl_crystal_size_mid 0.06
_exptl_crystal_size_min 0.03
_refine_diff_density_max 0.354
_refine_diff_density_min -0.214
_refine_diff_density_rms 0.052
_refine_ls_extinction_method none
_refine_ls_goodness_of_fit_ref 1.095
_refine_ls_hydrogen_treatment mixed
_refine_ls_matrix_type full
_refine_ls_number_parameters 177
_refine_ls_number_reflns 3585
_refine_ls_number_restraints 0
_refine_ls_restrained_S_all 1.095
_refine_ls_R_factor_all 0.0143
_refine_ls_R_factor_gt 0.0134
_refine_ls_shift/su_max 0.003
_refine_ls_shift/su_mean 0.000
_refine_ls_structure_factor_coef Fsqd
_refine_ls_weighting_details 'calc w=1/[\s^2^(Fo^2^)+(0.0151P)^2^+0.7348P] where P=(Fo^2^+2Fc^2^)/3'
_refine_ls_weighting_scheme calc
_refine_ls_wR_factor_gt 0.0337
_refine_ls_wR_factor_ref 0.0340
_reflns_number_gt 3416
_reflns_number_total 3585
_reflns_threshold_expression >2sigma(I)
_cod_data_source_file c5cc00099h2.cif
_cod_data_source_block 2011ncs0537
_cod_database_code 7116646
_olex2_refinement_description
;
1. Fixed Uiso
 At 1.2 times of:
  All C(H) groups, All C(H,H) groups
 At 1.5 times of:
  All C(H,H,H) groups
2.a Ternary CH refined with riding coordinates:
 C006(H006)
2.b Secondary CH2 refined with riding coordinates:
 C003(H00A,H00B), C007(H00C,H00D)
2.c Aromatic/amide H refined with riding coordinates:
 C005(H005), C008(H008), C010(H010), C011(H011), C012(H012), C013(H013),
 C016(H016), C017(H017), C018(H018)
2.d Idealised Me refined as rotating group:
 C009(H00E,H00F,H00G)
;
_olex2_computing_structure_refinement_long 'ShelXL (Sheldrick, 2008)'
_olex2_submission_special_instructions 'No special instructions were received'

loop_
_space_group_symop_id
_space_group_symop_operation_xyz
1 'x, y, z'
2 '-x+1/2, y+1/2, -z+1/2'
3 '-x, -y, -z'
4 'x-1/2, -y-1/2, z-1/2'

loop_
_atom_site_label
_atom_site_type_symbol
_atom_site_fract_x
_atom_site_fract_y
_atom_site_fract_z
_atom_site_U_iso_or_equiv
_atom_site_adp_type
_atom_site_occupancy
_atom_site_calc_flag
_atom_site_refinement_flags_posn
I1 I 0.033869(8) 0.709595(5) 0.016739(7) 0.01572(3) Uani 1 d .
C003 C -0.44866(14) 0.70389(8) -0.13199(12) 0.0171(2) Uani 1 d .
H00A H -0.4174 0.6734 -0.0566 0.020 Uiso 1 calc R
H00B H -0.3783 0.6912 -0.1929 0.020 Uiso 1 calc R
N004 N -0.39098(11) 1.11802(7) -0.14340(9) 0.0142(2) Uani 1 d .
C005 C -0.69154(14) 0.51698(9) -0.14346(12) 0.0202(3) Uani 1 d .
H005 H -0.7461 0.5401 -0.0812 0.024 Uiso 1 calc R
C006 C -0.32840(13) 0.83977(8) -0.08298(11) 0.0147(2) Uani 1 d .
H006 H -0.2546 0.8180 -0.1375 0.018 Uiso 1 calc R
C007 C -0.59584(13) 0.67211(8) -0.17497(11) 0.0163(2) Uani 1 d .
H00C H -0.6271 0.7060 -0.2477 0.020 Uiso 1 calc R
H00D H -0.6640 0.6850 -0.1125 0.020 Uiso 1 calc R
C008 C -0.51925(14) 0.53748(9) -0.29255(11) 0.0177(2) Uani 1 d .
H008 H -0.4560 0.5748 -0.3335 0.021 Uiso 1 calc R
C009 C -0.41459(15) 1.21454(8) -0.16391(12) 0.0177(3) Uani 1 d .
H00E H -0.4995 1.2337 -0.1232 0.027 Uiso 1 calc GR
H00F H -0.4289 1.2259 -0.2500 0.027 Uiso 1 calc GR
H00G H -0.3310 1.2479 -0.1321 0.027 Uiso 1 calc GR
C010 C -0.32825(13) 1.09032(8) -0.03896(11) 0.0148(2) Uani 1 d .
H010 H -0.2976 1.1329 0.0198 0.018 Uiso 1 calc R
C011 C -0.30798(13) 1.00067(8) -0.01651(11) 0.0145(2) Uani 1 d .
H011 H -0.2636 0.9815 0.0574 0.017 Uiso 1 calc R
C012 C -0.62213(15) 0.39230(9) -0.26327(13) 0.0216(3) Uani 1 d .
H012 H -0.6302 0.3311 -0.2844 0.026 Uiso 1 calc R
C013 C -0.43611(15) 1.05894(9) -0.22851(11) 0.0204(3) Uani 1 d .
H013 H -0.4806 1.0797 -0.3015 0.024 Uiso 1 calc R
C014 C -0.60119(13) 0.57350(8) -0.20340(11) 0.0153(2) Uani 1 d .
C015 C -0.35293(13) 0.93853(8) -0.10275(11) 0.0142(2) Uani 1 d .
C016 C -0.70289(15) 0.42698(9) -0.17361(13) 0.0230(3) Uani 1 d .
H016 H -0.7659 0.3894 -0.1328 0.028 Uiso 1 calc R
C017 C -0.52950(14) 0.44744(9) -0.32181(12) 0.0206(3) Uani 1 d .
H017 H -0.4728 0.4236 -0.3822 0.025 Uiso 1 calc R
C018 C -0.41795(15) 0.96882(9) -0.21007(11) 0.0199(3) Uani 1 d .
H018 H -0.4496 0.9275 -0.2702 0.024 Uiso 1 calc R
O1 O -0.46007(10) 0.79823(6) -0.11287(8) 0.01536(18) Uani 1 d .
O2 O -0.28278(11) 0.82315(6) 0.03628(8) 0.01831(19) Uani 1 d .
H2 H -0.214(2) 0.7946(12) 0.0353(18) 0.032(5) Uiso 1 d .

loop_
_atom_site_aniso_label
_atom_site_aniso_U_11
_atom_site_aniso_U_22
_atom_site_aniso_U_33
_atom_site_aniso_U_23
_atom_site_aniso_U_13
_atom_site_aniso_U_12
I1 0.01563(5) 0.01775(5) 0.01382(5) 0.00123(3) 0.00113(3) 0.00122(3)
C003 0.0184(6) 0.0108(6) 0.0217(6) -0.0029(5) -0.0015(5) 0.0012(5)
N004 0.0139(5) 0.0135(5) 0.0152(5) 0.0004(4) 0.0009(4) -0.0005(4)
C005 0.0201(6) 0.0198(6) 0.0209(6) 0.0000(5) 0.0032(5) -0.0012(5)
C006 0.0137(6) 0.0141(6) 0.0163(6) -0.0022(4) 0.0002(4) 0.0002(4)
C007 0.0161(6) 0.0139(6) 0.0191(6) -0.0026(5) 0.0016(5) -0.0005(5)
C008 0.0149(6) 0.0174(6) 0.0206(6) -0.0023(5) -0.0001(5) -0.0016(5)
C009 0.0218(6) 0.0130(6) 0.0183(6) 0.0020(4) 0.0007(5) 0.0008(5)
C010 0.0141(6) 0.0162(6) 0.0140(5) -0.0028(4) 0.0000(4) 0.0002(5)
C011 0.0123(5) 0.0161(6) 0.0151(5) -0.0006(5) -0.0003(4) 0.0006(5)
C012 0.0230(7) 0.0117(6) 0.0290(7) -0.0004(5) -0.0101(5) 0.0028(5)
C013 0.0264(7) 0.0196(6) 0.0146(6) 0.0006(5) -0.0049(5) -0.0019(5)
C014 0.0146(6) 0.0142(6) 0.0168(6) -0.0012(4) -0.0022(4) -0.0002(5)
C015 0.0122(5) 0.0145(6) 0.0160(5) -0.0012(4) 0.0026(4) -0.0001(4)
C016 0.0238(7) 0.0173(6) 0.0277(7) 0.0062(5) -0.0018(5) -0.0043(5)
C017 0.0173(6) 0.0201(7) 0.0240(6) -0.0069(5) -0.0028(5) 0.0048(5)
C018 0.0265(7) 0.0170(6) 0.0156(6) -0.0026(5) -0.0032(5) -0.0023(5)
O1 0.0145(4) 0.0108(4) 0.0206(4) -0.0029(3) -0.0011(3) -0.0004(3)
O2 0.0184(5) 0.0169(5) 0.0192(5) -0.0002(4) -0.0040(4) 0.0038(4)

loop_
_atom_type_symbol
_atom_type_description
_atom_type_scat_dispersion_real
_atom_type_scat_dispersion_imag
_atom_type_scat_source
C C 0.0033 0.0016 'International Tables Vol C Tables 4.2.6.8 and 6.1.1.4'
H H 0.0000 0.0000 'International Tables Vol C Tables 4.2.6.8 and 6.1.1.4'
I I -0.4742 1.8119 'International Tables Vol C Tables 4.2.6.8 and 6.1.1.4'
N N 0.0061 0.0033 'International Tables Vol C Tables 4.2.6.8 and 6.1.1.4'
O O 0.0106 0.0060 'International Tables Vol C Tables 4.2.6.8 and 6.1.1.4'

loop_
_geom_angle_atom_site_label_1
_geom_angle_atom_site_label_2
_geom_angle_atom_site_label_3
_geom_angle
O1 C003 C007 106.51(10)
C010 N004 C009 119.43(10)
C010 N004 C013 120.98(11)
C013 N004 C009 119.56(11)
C014 C005 C016 120.88(13)
O1 C006 C015 105.94(10)
O2 C006 C015 110.46(10)
O2 C006 O1 111.54(10)
C003 C007 C014 113.23(10)
C017 C008 C014 120.60(12)
N004 C010 C011 120.59(11)
C010 C011 C015 119.58(11)
C017 C012 C016 119.67(12)
N004 C013 C018 120.45(12)
C005 C014 C007 120.51(12)
C005 C014 C008 118.51(12)
C008 C014 C007 120.95(11)
C011 C015 C006 121.12(11)
C011 C015 C018 118.78(11)
C018 C015 C006 120.08(11)
C012 C016 C005 119.99(13)
C012 C017 C008 120.32(13)
C013 C018 C015 119.63(12)
C006 O1 C003 113.64(10)

loop_
_geom_bond_atom_site_label_1
_geom_bond_atom_site_label_2
_geom_bond_distance
C003 C007 1.5129(18)
C003 O1 1.4362(14)
N004 C009 1.4809(15)
N004 C010 1.3453(16)
N004 C013 1.3520(16)
C005 C014 1.3940(18)
C005 C016 1.3945(19)
C006 C015 1.5138(17)
C006 O1 1.4063(15)
C006 O2 1.4013(15)
C007 C014 1.5135(17)
C008 C014 1.3981(18)
C008 C017 1.3920(19)
C010 C011 1.3795(17)
C011 C015 1.3907(16)
C012 C016 1.388(2)
C012 C017 1.387(2)
C013 C018 1.3769(19)
C015 C018 1.3932(17)
